data_7056849
loop_
_publ_author_name
'Joshi, Pooja'
'Hussain, Navid'
'Ali, Shah Raj'
'Rishu, Rishu'
'Bhardwaj, Vimal K.'

_publ_section_title
;
 Enhanced activity of trinuclear Zn(ii) complexes towards phosphate ester
 bond cleavage by introducing three-metal cooperativity
;
_journal_issue 3
_journal_name_full 'New Journal of Chemistry'
_journal_page_first 2204
_journal_paper_doi 10.1039/C7NJ03759G
_journal_volume 42
_journal_year 2018
_chemical_formula_moiety 'C36 H39.98 N10 O14 Zn2, 2(Cl O3.99)'
_chemical_formula_sum 'C36 H40 Cl2 N10 O22 Zn2'
_chemical_formula_weight 1166.42
_space_group_crystal_system orthorhombic
_space_group_IT_number 60
_space_group_name_Hall '-P 2n 2ab'
_space_group_name_H-M_alt 'P b c n'
_symmetry_space_group_name_Hall '-P 2n 2ab'
_symmetry_space_group_name_H-M 'P b c n'
_atom_sites_solution_hydrogens geom
_atom_sites_solution_primary iterative
_atom_sites_solution_secondary difmap
_audit_creation_date 2016-07-18
_audit_creation_method
;
Olex2 1.2
(compiled 2016.02.19 svn.r3266 for OlexSys, GUI svn.r5155)
;
_audit_update_record
;
2016-12-01 deposited with the CCDC.
2017-12-26 downloaded from the CCDC.
;
_cell_angle_alpha 90.00
_cell_angle_beta 90.00
_cell_angle_gamma 90.00
_cell_formula_units_Z 4
_cell_length_a 16.9402(10)
_cell_length_b 12.8694(8)
_cell_length_c 21.0460(13)
_cell_measurement_reflns_used 2246
_cell_measurement_temperature 296.15
_cell_measurement_theta_max 28.39
_cell_measurement_theta_min 2.54
_cell_volume 4588.2(5)
_computing_molecular_graphics 'Olex2 (Dolomanov et al., 2009)'
_computing_publication_material 'Olex2 (Dolomanov et al., 2009)'
_computing_structure_refinement 'ShelXL (Sheldrick, 2015)'
_computing_structure_solution 'olex2.solve (Bourhis et al., 2015)'
_diffrn_ambient_temperature 296.15
_diffrn_measured_fraction_theta_full 0.998
_diffrn_measured_fraction_theta_max 0.998
_diffrn_measurement_device_type 'Bruker D8 Venture PHOTON 100 CMOS'
_diffrn_measurement_method 'phi scan'
_diffrn_radiation_monochromator graphite
_diffrn_radiation_type MoK\a
_diffrn_radiation_wavelength 0.71073
_diffrn_reflns_av_R_equivalents 0.0614
_diffrn_reflns_av_unetI/netI 0.0151
_diffrn_reflns_limit_h_max 22
_diffrn_reflns_limit_h_min -22
_diffrn_reflns_limit_k_max 17
_diffrn_reflns_limit_k_min -17
_diffrn_reflns_limit_l_max 28
_diffrn_reflns_limit_l_min -28
_diffrn_reflns_number 220124
_diffrn_reflns_theta_full 28.39
_diffrn_reflns_theta_max 28.39
_diffrn_reflns_theta_min 2.28
_diffrn_source 'fine-focus sealed tube'
_exptl_absorpt_coefficient_mu 1.258
_exptl_absorpt_correction_T_max 0.686
_exptl_absorpt_correction_T_min 0.642
_exptl_absorpt_correction_type multi-scan
_exptl_absorpt_process_details 'SADABS; (sheldrick, 2003)'
_exptl_crystal_colour 'clear light yellow'
_exptl_crystal_colour_lustre clear
_exptl_crystal_colour_modifier light
_exptl_crystal_colour_primary yellow
_exptl_crystal_density_diffrn 1.689
_exptl_crystal_density_method 'not measured'
_exptl_crystal_description block
_exptl_crystal_F_000 2384
_exptl_crystal_size_max 0.4
_exptl_crystal_size_mid 0.3
_exptl_crystal_size_min 0.3
_refine_diff_density_max 0.629
_refine_diff_density_min -1.034
_refine_diff_density_rms 0.093
_refine_ls_extinction_method none
_refine_ls_goodness_of_fit_ref 1.069
_refine_ls_hydrogen_treatment constr
_refine_ls_matrix_type full
_refine_ls_number_parameters 334
_refine_ls_number_reflns 5749
_refine_ls_number_restraints 0
_refine_ls_restrained_S_all 1.069
_refine_ls_R_factor_all 0.0766
_refine_ls_R_factor_gt 0.0553
_refine_ls_shift/su_max 0.001
_refine_ls_shift/su_mean 0.000
_refine_ls_structure_factor_coef Fsqd
_refine_ls_weighting_details 'calc w=1/[\s^2^(Fo^2^)+(0.1003P)^2^+4.0840P] where P=(Fo^2^+2Fc^2^)/3'
_refine_ls_weighting_scheme calc
_refine_ls_wR_factor_gt 0.1662
_refine_ls_wR_factor_ref 0.1786
_reflns_number_gt 4316
_reflns_number_total 5749
_reflns_threshold_expression >2sigma(I)
_cod_data_source_file c7nj03759g2.cif
_cod_data_source_block vb35
_cod_depositor_comments 'Adding full bibliography for 7056849--7056851.cif.'
_cod_database_code 7056849
_olex2_refinement_description
;
1. Fixed Uiso
 At 1.2 times of:
  All C(H) groups, All C(H,H) groups, All N(H,H) groups
 At 1.5 times of:
  All O(H,H) groups
2. Uiso/Uaniso restraints and constraints
Uanis(O11B) = Uanis(O12)
3. Others
 Sof(O11B)=1-FVAR(1)
 Sof(O12)=FVAR(1)
 Sof(O11)=Sof(H17)=FVAR(2)
 Fixed Sof: H3A(0.5) H3B(0.5) H4A(0.5) H4B(0.5)
4.a Rotating group:
 O3(H3A,H3B), O4(H4A,H4B)
4.b Secondary CH2 refined with riding coordinates:
 N2(H2A,H2B), C8(H8A,H8B), C9(H9A,H9B), C10(H10A,H10B), C11(H11A,H11B)
4.c Aromatic/amide H refined with riding coordinates:
 C2(H2), C3(H3), C5(H5), C7(H7), C12(H12), C14(H14), C16(H16), C17(H17)
;
_olex2_submission_special_instructions 'No special instructions were received'

loop_
_space_group_symop_id
_space_group_symop_operation_xyz
1 'x, y, z'
2 '-x+1/2, -y+1/2, z+1/2'
3 'x+1/2, -y+1/2, -z'
4 '-x, y, -z+1/2'
5 '-x, -y, -z'
6 'x-1/2, y-1/2, -z-1/2'
7 '-x-1/2, y-1/2, z'
8 'x, -y, z-1/2'

loop_
_atom_site_label
_atom_site_type_symbol
_atom_site_fract_x
_atom_site_fract_y
_atom_site_fract_z
_atom_site_U_iso_or_equiv
_atom_site_adp_type
_atom_site_occupancy
_atom_site_calc_flag
_atom_site_disorder_assembly
_atom_site_disorder_group
_atom_site_site_symmetry_order
_atom_site_refinement_flags_posn
_atom_site_refinement_flags_adp
_atom_site_refinement_flags_occupancy
Zn1 Zn 0.5000 0.01524(4) 0.2500 0.03744(16) Uani 1 d . . 2 S T P
Zn2 Zn 0.5000 0.35429(5) 0.2500 0.04635(18) Uani 1 d . . 2 S T P
Cl3 Cl 0.60542(7) 0.65625(11) 0.38755(10) 0.1041(6) Uani 1 d . . 1 . . .
O2 O 0.46970(12) 0.07732(17) 0.33348(9) 0.0405(5) Uani 1 d . . 1 . . .
O1 O 0.40792(13) 0.29483(19) 0.20532(10) 0.0474(5) Uani 1 d . . 1 . . .
O3 O 0.5000 -0.1432(3) 0.2500 0.095(2) Uani 1 d . . 2 S T P
H3A H 0.5066 -0.1972 0.2905 0.142 Uiso 0.50 d . . 1 GR . .
H3B H 0.4934 -0.1972 0.2095 0.142 Uiso 0.50 d . . 1 GR . .
O4 O 0.5000 0.5115(4) 0.2500 0.130(3) Uani 1 d . . 2 S T P
H4A H 0.5452 0.5411 0.2327 0.195 Uiso 0.50 d . . 1 GR . .
H4B H 0.4961 0.5411 0.2902 0.195 Uiso 0.50 d . . 1 GR . .
O6 O 0.5921(3) 0.1495(3) 0.60786(14) 0.0935(11) Uani 1 d . . 1 . . .
O5 O 0.7021(2) 0.1323(3) 0.55953(17) 0.1007(12) Uani 1 d . . 1 . . .
O8 O 0.22950(17) 0.4016(3) -0.04308(14) 0.0749(8) Uani 1 d . . 1 . . .
O7 O 0.34828(19) 0.4179(3) -0.07607(14) 0.0839(10) Uani 1 d . . 1 . . .
O10 O 0.6299(6) 0.6548(5) 0.4515(4) 0.192(3) Uani 1 d A . 1 . . .
O9 O 0.6566(3) 0.5972(4) 0.3534(3) 0.146(2) Uani 1 d A . 1 . . .
O12 O 0.5346(9) 0.6141(14) 0.4149(12) 0.132(5) Uani 0.390(13) d A 1 1 . . .
O11B O 0.5277(5) 0.6130(8) 0.3703(8) 0.132(5) Uani 0.610(13) d A 2 1 . . .
O11 O 0.6051(2) 0.7602(3) 0.3694(3) 0.126(2) Uani 0.988(13) d A 1 1 . . .
N1 N 0.61846(14) 0.0236(2) 0.28054(11) 0.0392(5) Uani 1 d . . 1 . . .
N2 N 0.66173(13) 0.18470(19) 0.19876(12) 0.0380(5) Uani 1 d . . 1 . . .
H2A H 0.6190 0.1555 0.1807 0.046 Uiso 1 calc . . 1 R . .
H2B H 0.6463 0.2136 0.2357 0.046 Uiso 1 calc . . 1 R . .
N3 N 0.55999(14) 0.3513(2) 0.16182(12) 0.0409(6) Uani 1 d . . 1 . . .
N4 N 0.6308(2) 0.1346(2) 0.55980(15) 0.0629(9) Uani 1 d . . 1 . . .
N5 N 0.30110(19) 0.3991(2) -0.03442(14) 0.0535(7) Uani 1 d . . 1 . . .
C1 C 0.50925(15) 0.0867(2) 0.38648(13) 0.0338(6) Uani 1 d . . 1 . . .
C2 C 0.46889(19) 0.1169(2) 0.44224(14) 0.0412(6) Uani 1 d . . 1 . . .
H2 H 0.4146 0.1269 0.4406 0.049 Uiso 1 calc . . 1 R . .
C3 C 0.5079(2) 0.1321(3) 0.49896(15) 0.0441(7) Uani 1 d . . 1 . . .
H3 H 0.4804 0.1521 0.5352 0.053 Uiso 1 calc . . 1 R . .
C4 C 0.5884(2) 0.1173(2) 0.50103(14) 0.0445(7) Uani 1 d . . 1 . . .
C5 C 0.63047(19) 0.0852(2) 0.44870(14) 0.0427(6) Uani 1 d . . 1 . . .
H5 H 0.6846 0.0743 0.4518 0.051 Uiso 1 calc . . 1 R . .
C6 C 0.59185(16) 0.0689(2) 0.39077(13) 0.0365(6) Uani 1 d . . 1 . . .
C7 C 0.64095(17) 0.0392(2) 0.33777(14) 0.0405(6) Uani 1 d . . 1 . . .
H7 H 0.6945 0.0305 0.3461 0.049 Uiso 1 calc . . 1 R . .
C8 C 0.68072(19) 0.0022(3) 0.23409(16) 0.0476(7) Uani 1 d . . 1 . . .
H8A H 0.6581 -0.0329 0.1976 0.057 Uiso 1 calc . . 1 R . .
H8B H 0.7197 -0.0437 0.2529 0.057 Uiso 1 calc . . 1 R . .
C9 C 0.72063(17) 0.1017(3) 0.21260(15) 0.0483(8) Uani 1 d . . 1 . . .
H9A H 0.7564 0.1255 0.2456 0.058 Uiso 1 calc . . 1 R . .
H9B H 0.7515 0.0880 0.1747 0.058 Uiso 1 calc . . 1 R . .
C10 C 0.69166(18) 0.2676(3) 0.15643(16) 0.0478(7) Uani 1 d . . 1 . . .
H10A H 0.6890 0.2438 0.1128 0.057 Uiso 1 calc . . 1 R . .
H10B H 0.7466 0.2810 0.1664 0.057 Uiso 1 calc . . 1 R . .
C11 C 0.64563(18) 0.3675(3) 0.16255(17) 0.0508(8) Uani 1 d . . 1 . . .
H11A H 0.6602 0.4015 0.2020 0.061 Uiso 1 calc . . 1 R . .
H11B H 0.6599 0.4134 0.1279 0.061 Uiso 1 calc . . 1 R . .
C12 C 0.52295(18) 0.3628(2) 0.10912(15) 0.0415(7) Uani 1 d . . 1 . . .
H12 H 0.5530 0.3789 0.0735 0.050 Uiso 1 calc . . 1 R . .
C13 C 0.43847(17) 0.3530(2) 0.10023(13) 0.0363(6) Uani 1 d . . 1 . . .
C14 C 0.40918(19) 0.3781(2) 0.03999(14) 0.0412(6) Uani 1 d . . 1 . . .
H14 H 0.4436 0.3985 0.0079 0.049 Uiso 1 calc . . 1 R . .
C15 C 0.32909(18) 0.3726(2) 0.02824(14) 0.0425(7) Uani 1 d . . 1 . . .
C16 C 0.27633(18) 0.3419(3) 0.07413(15) 0.0440(7) Uani 1 d . . 1 . . .
H16 H 0.2226 0.3390 0.0652 0.053 Uiso 1 calc . . 1 R . .
C17 C 0.30394(18) 0.3155(2) 0.13333(15) 0.0433(7) Uani 1 d . . 1 . . .
H17 H 0.2684 0.2935 0.1642 0.052 Uiso 0.988(13) calc A 1 1 R . .
C18 C 0.38535(17) 0.3210(2) 0.14843(14) 0.0372(6) Uani 1 d . . 1 . . .

loop_
_atom_site_aniso_label
_atom_site_aniso_U_11
_atom_site_aniso_U_22
_atom_site_aniso_U_33
_atom_site_aniso_U_23
_atom_site_aniso_U_13
_atom_site_aniso_U_12
Zn1 0.0348(3) 0.0446(3) 0.0329(3) 0.000 -0.00112(17) 0.000
Zn2 0.0445(3) 0.0531(3) 0.0415(3) 0.000 -0.0099(2) 0.000
Cl3 0.0609(7) 0.0753(8) 0.1760(17) -0.0284(9) 0.0251(8) -0.0106(6)
O2 0.0326(9) 0.0569(13) 0.0320(10) -0.0015(9) -0.0028(8) 0.0077(9)
O1 0.0442(11) 0.0637(14) 0.0343(10) 0.0108(10) -0.0100(9) -0.0139(10)
O3 0.089(4) 0.039(2) 0.156(6) 0.000 0.038(3) 0.000
O4 0.204(10) 0.047(3) 0.140(7) 0.000 0.023(5) 0.000
O6 0.124(3) 0.117(3) 0.0389(15) -0.0105(16) -0.0162(17) 0.005(2)
O5 0.085(2) 0.137(3) 0.079(2) -0.028(2) -0.0483(19) 0.003(2)
O8 0.0584(16) 0.102(2) 0.0640(17) 0.0050(16) -0.0308(13) 0.0098(15)
O7 0.0733(19) 0.130(3) 0.0479(15) 0.0264(17) -0.0148(14) 0.0011(19)
O10 0.261(9) 0.144(5) 0.172(6) 0.006(5) 0.003(6) -0.057(5)
O9 0.105(3) 0.110(3) 0.223(6) -0.012(4) 0.072(4) 0.020(3)
O12 0.064(3) 0.113(4) 0.219(13) -0.077(8) 0.046(7) -0.026(3)
O11B 0.064(3) 0.113(4) 0.219(13) -0.077(8) 0.046(7) -0.026(3)
O11 0.085(3) 0.075(3) 0.218(6) -0.012(3) -0.020(3) -0.010(2)
N1 0.0332(11) 0.0469(14) 0.0374(13) 0.0041(10) 0.0020(9) 0.0090(10)
N2 0.0270(10) 0.0521(15) 0.0350(12) -0.0023(10) 0.0008(9) -0.0018(9)
N3 0.0344(12) 0.0475(14) 0.0408(13) 0.0094(11) -0.0076(10) -0.0108(10)
N4 0.090(3) 0.0574(19) 0.0414(16) -0.0034(13) -0.0237(16) -0.0022(17)
N5 0.0572(17) 0.0589(17) 0.0443(15) 0.0044(13) -0.0173(13) 0.0054(13)
C1 0.0340(13) 0.0359(13) 0.0316(13) 0.0057(11) -0.0014(10) 0.0004(10)
C2 0.0397(14) 0.0480(17) 0.0359(14) 0.0030(12) 0.0029(12) 0.0007(13)
C3 0.059(2) 0.0432(17) 0.0298(14) 0.0034(11) 0.0009(12) 0.0010(13)
C4 0.0582(19) 0.0404(16) 0.0349(14) 0.0063(12) -0.0130(13) -0.0049(13)
C5 0.0419(15) 0.0441(16) 0.0422(15) 0.0072(13) -0.0102(12) -0.0016(12)
C6 0.0349(13) 0.0420(15) 0.0326(13) 0.0074(11) -0.0039(10) 0.0014(11)
C7 0.0303(13) 0.0498(17) 0.0415(15) 0.0079(13) -0.0010(11) 0.0078(12)
C8 0.0388(15) 0.060(2) 0.0438(15) -0.0041(14) 0.0040(13) 0.0147(14)
C9 0.0313(14) 0.072(2) 0.0413(16) 0.0005(15) 0.0035(12) 0.0089(14)
C10 0.0337(14) 0.064(2) 0.0459(16) 0.0044(15) 0.0050(12) -0.0086(14)
C11 0.0353(15) 0.061(2) 0.0560(19) 0.0104(16) -0.0076(14) -0.0183(14)
C12 0.0387(14) 0.0456(17) 0.0403(16) 0.0092(13) -0.0044(12) -0.0078(12)
C13 0.0375(14) 0.0382(14) 0.0330(13) 0.0054(11) -0.0063(11) -0.0033(11)
C14 0.0453(15) 0.0433(15) 0.0351(14) 0.0057(12) -0.0066(12) -0.0026(12)
C15 0.0445(16) 0.0440(16) 0.0390(15) 0.0011(12) -0.0138(12) 0.0031(12)
C16 0.0373(14) 0.0464(16) 0.0482(17) -0.0023(13) -0.0095(13) 0.0020(12)
C17 0.0359(14) 0.0532(18) 0.0408(15) 0.0027(13) -0.0030(12) -0.0047(13)
C18 0.0391(14) 0.0384(15) 0.0342(14) 0.0007(11) -0.0050(11) -0.0042(11)

loop_
_atom_type_symbol
_atom_type_description
_atom_type_scat_dispersion_real
_atom_type_scat_dispersion_imag
_atom_type_scat_source
C C 0.0033 0.0016 'International Tables Vol C Tables 4.2.6.8 and 6.1.1.4'
H H 0.0000 0.0000 'International Tables Vol C Tables 4.2.6.8 and 6.1.1.4'
Cl Cl 0.1484 0.1585 'International Tables Vol C Tables 4.2.6.8 and 6.1.1.4'
N N 0.0061 0.0033 'International Tables Vol C Tables 4.2.6.8 and 6.1.1.4'
O O 0.0106 0.0060 'International Tables Vol C Tables 4.2.6.8 and 6.1.1.4'
Zn Zn 0.2839 1.4301 'International Tables Vol C Tables 4.2.6.8 and 6.1.1.4'

loop_
_geom_angle_atom_site_label_1
_geom_angle_atom_site_label_2
_geom_angle_atom_site_label_3
_geom_angle
_geom_angle_site_symmetry_1
_geom_angle_site_symmetry_3
O2 Zn1 O2 132.84(13) 4_655 .
O2 Zn1 O3 113.58(7) 4_655 .
O2 Zn1 O3 113.58(7) . .
O2 Zn1 N1 87.49(9) . .
O2 Zn1 N1 90.18(9) 4_655 .
O2 Zn1 N1 90.18(9) . 4_655
O2 Zn1 N1 87.49(9) 4_655 4_655
O3 Zn1 N1 92.91(7) . 4_655
O3 Zn1 N1 92.91(7) . .
N1 Zn1 N1 174.17(14) 4_655 .
O1 Zn2 O1 134.43(14) 4_655 .
O1 Zn2 O4 112.79(7) 4_655 .
O1 Zn2 O4 112.79(7) . .
O1 Zn2 N3 91.79(9) . 4_655
O1 Zn2 N3 87.41(9) 4_655 4_655
O1 Zn2 N3 87.41(9) . .
O1 Zn2 N3 91.79(9) 4_655 .
O4 Zn2 N3 91.03(7) . .
O4 Zn2 N3 91.03(7) . 4_655
N3 Zn2 N3 177.94(15) . 4_655
O10 Cl3 O12 81.8(11) . .
O10 Cl3 O11B 119.5(7) . .
O9 Cl3 O10 108.1(5) . .
O9 Cl3 O12 122.2(7) . .
O9 Cl3 O11B 103.2(5) . .
O9 Cl3 O11 113.3(3) . .
O12 Cl3 O11B 37.9(8) . .
O11 Cl3 O10 106.0(4) . .
O11 Cl3 O12 118.0(9) . .
O11 Cl3 O11B 107.0(6) . .
C1 O2 Zn1 131.00(18) . .
C18 O1 Zn2 124.74(19) . .
C7 N1 Zn1 125.31(19) . .
C7 N1 C8 116.3(3) . .
C8 N1 Zn1 118.2(2) . .
C10 N2 C9 113.9(2) . .
C11 N3 Zn2 117.6(2) . .
C12 N3 Zn2 121.4(2) . .
C12 N3 C11 118.5(3) . .
O6 N4 C4 117.8(4) . .
O5 N4 O6 123.0(3) . .
O5 N4 C4 119.2(4) . .
O8 N5 C15 117.8(3) . .
O7 N5 O8 122.7(3) . .
O7 N5 C15 119.5(3) . .
O2 C1 C2 119.1(2) . .
O2 C1 C6 123.0(3) . .
C2 C1 C6 117.9(3) . .
C3 C2 C1 121.8(3) . .
C4 C3 C2 118.8(3) . .
C3 C4 N4 119.8(3) . .
C5 C4 N4 118.3(3) . .
C5 C4 C3 121.9(3) . .
C4 C5 C6 120.0(3) . .
C1 C6 C7 124.1(3) . .
C5 C6 C1 119.4(3) . .
C5 C6 C7 116.3(3) . .
N1 C7 C6 126.7(3) . .
N1 C8 C9 111.2(3) . .
N2 C9 C8 111.4(2) . .
N2 C10 C11 112.7(3) . .
N3 C11 C10 112.9(3) . .
N3 C12 C13 125.8(3) . .
C14 C13 C12 116.6(3) . .
C14 C13 C18 119.4(3) . .
C18 C13 C12 124.1(3) . .
C15 C14 C13 119.9(3) . .
C14 C15 N5 118.3(3) . .
C16 C15 N5 119.8(3) . .
C16 C15 C14 121.9(3) . .
C17 C16 C15 119.2(3) . .
C16 C17 C18 121.5(3) . .
O1 C18 C13 123.2(3) . .
O1 C18 C17 118.7(3) . .
C17 C18 C13 118.2(3) . .

loop_
_geom_bond_atom_site_label_1
_geom_bond_atom_site_label_2
_geom_bond_distance
_geom_bond_site_symmetry_2
Zn1 O2 1.997(2) 4_655
Zn1 O2 1.997(2) .
Zn1 O3 2.040(4) .
Zn1 N1 2.110(2) 4_655
Zn1 N1 2.110(2) .
Zn2 O1 1.976(2) .
Zn2 O1 1.976(2) 4_655
Zn2 O4 2.023(5) .
Zn2 N3 2.116(3) 4_655
Zn2 N3 2.116(3) .
Cl3 O10 1.409(8) .
Cl3 O9 1.359(4) .
Cl3 O12 1.437(16) .
Cl3 O11B 1.475(10) .
Cl3 O11 1.391(5) .
O2 C1 1.307(3) .
O1 C18 1.301(4) .
O6 N4 1.220(5) .
O5 N4 1.208(5) .
O8 N5 1.227(4) .
O7 N5 1.210(4) .
N1 C7 1.279(4) .
N1 C8 1.464(4) .
N2 C9 1.490(4) .
N2 C10 1.480(4) .
N3 C11 1.466(4) .
N3 C12 1.283(4) .
N4 C4 1.447(4) .
N5 C15 1.442(4) .
C1 C2 1.413(4) .
C1 C6 1.421(4) .
C2 C3 1.379(4) .
C3 C4 1.377(5) .
C4 C5 1.375(5) .
C5 C6 1.399(4) .
C6 C7 1.443(4) .
C8 C9 1.518(5) .
C10 C11 1.509(5) .
C12 C13 1.449(4) .
C13 C14 1.399(4) .
C13 C18 1.418(4) .
C14 C15 1.381(4) .
C15 C16 1.374(5) .
C16 C17 1.374(4) .
C17 C18 1.417(4) .

loop_
_smtbx_masks_void_nr
_smtbx_masks_void_average_x
_smtbx_masks_void_average_y
_smtbx_masks_void_average_z
_smtbx_masks_void_volume
_smtbx_masks_void_count_electrons
1 0.128 0.214 0.277 22.8 6.2
2 0.128 0.786 0.777 22.8 5.8
3 0.372 0.286 0.777 22.8 6.4
4 0.372 0.714 0.277 22.8 6.7
5 0.628 0.286 0.723 22.8 6.0
6 0.628 0.714 0.223 22.8 6.3
7 0.872 0.214 0.223 22.8 6.9
8 0.872 0.786 0.723 22.8 6.6
